data_2022681
loop_
_publ_author_name
'An, Yan-Yan'
'Su, Li-Jun'
'Zhao, Xin'
'Yan, Juan-Zhi'

_publ_section_title
;
 Cd^II^-based compound as a multi-responsive fluorescent probe for sensing
 Fe^III^ cations and Cr^VI^ oxyanions
;
_journal_coeditor_code EF3033
_journal_issue 11
_journal_name_full 'Acta Crystallographica Section C'
_journal_page_first
;
;
_journal_paper_doi 10.1107/S2053229622009445
_journal_volume 78
_journal_year 2022
_chemical_formula_iupac 'C16 H12 O7'
_chemical_formula_moiety 'C16 H12 O7'
_chemical_formula_sum 'C16 H12 O7'
_chemical_formula_weight 316.26
_chemical_name_common
;
5-[(3-Carboxyphenoxy)methyl]isophthalic acid
;
_chemical_name_systematic
;
5-[(3-Carboxyphenoxy)methyl]benzene-1,3-dicarboxylic acid
;
_space_group_crystal_system monoclinic
_space_group_IT_number 14
_space_group_name_Hall '-P 2ybc'
_space_group_name_H-M_alt 'P 1 21/c 1'
_atom_sites_solution_hydrogens mixed
_audit_creation_method SHELXL-2018/3
_cell_angle_alpha 90
_cell_angle_beta 94.310(2)
_cell_angle_gamma 90
_cell_formula_units_Z 4
_cell_length_a 7.4465(4)
_cell_length_b 8.0745(5)
_cell_length_c 23.1600(13)
_cell_measurement_reflns_used 5645
_cell_measurement_temperature 298(2)
_cell_measurement_theta_max 33.44
_cell_measurement_theta_min 2.82
_cell_volume 1388.60(14)
_computing_cell_refinement
;
SAINT (Bruker, 2012)
;
_computing_data_collection
;
APEX2 (Bruker, 2012)
;
_computing_data_reduction
;
SAINT (Bruker, 2012)
;
_computing_publication_material
;
SHELXL2018 (Sheldrick, 2015b)
;
_computing_structure_refinement
;
SHELXL2018 (Sheldrick, 2015b)
;
_computing_structure_solution
;
SHELXT2014 (Sheldrick, 2015a)
;
_diffrn_ambient_temperature 298(2)
_diffrn_measured_fraction_theta_full 0.996
_diffrn_measured_fraction_theta_max 0.993
_diffrn_measurement_device_type 'Bruker APEXII CCD'
_diffrn_measurement_method '\f and \w scans'
_diffrn_radiation_type MoK\a
_diffrn_radiation_wavelength 0.71073
_diffrn_reflns_av_R_equivalents 0.0467
_diffrn_reflns_av_unetI/netI 0.0545
_diffrn_reflns_limit_h_max 11
_diffrn_reflns_limit_h_min -11
_diffrn_reflns_limit_k_max 10
_diffrn_reflns_limit_k_min -12
_diffrn_reflns_limit_l_max 31
_diffrn_reflns_limit_l_min -36
_diffrn_reflns_number 18647
_diffrn_reflns_theta_full 25.242
_diffrn_reflns_theta_max 33.657
_diffrn_reflns_theta_min 3.078
_exptl_absorpt_coefficient_mu 0.121
_exptl_absorpt_correction_T_max 0.7466
_exptl_absorpt_correction_T_min 0.6901
_exptl_absorpt_correction_type multi-scan
_exptl_absorpt_process_details
;
(<i>SADABS</i>; Bruker, 2001)
;
_exptl_crystal_colour colorless
_exptl_crystal_density_diffrn 1.513
_exptl_crystal_description needle
_exptl_crystal_F_000 656
_exptl_crystal_size_max 0.300
_exptl_crystal_size_mid 0.100
_exptl_crystal_size_min 0.100
_refine_diff_density_max 0.357
_refine_diff_density_min -0.261
_refine_ls_extinction_method none
_refine_ls_goodness_of_fit_ref 0.971
_refine_ls_hydrogen_treatment mixed
_refine_ls_matrix_type full
_refine_ls_number_parameters 217
_refine_ls_number_reflns 5480
_refine_ls_number_restraints 3
_refine_ls_restrained_S_all 0.971
_refine_ls_R_factor_all 0.1181
_refine_ls_R_factor_gt 0.0628
_refine_ls_shift/su_max 0.000
_refine_ls_shift/su_mean 0.000
_refine_ls_structure_factor_coef Fsqd
_refine_ls_weighting_details 'w=1/[\s^2^(Fo^2^)+(0.0425P)^2^+1.0066P] where P=(Fo^2^+2Fc^2^)/3'
_refine_ls_weighting_scheme calc
_refine_ls_wR_factor_gt 0.1234
_refine_ls_wR_factor_ref 0.1466
_reflns_number_gt 3308
_reflns_number_total 5480
_reflns_threshold_expression 'I > 2\s(I)'
_cod_data_source_file ef3033sup1.cif
_cod_data_source_block H3L
_cod_original_sg_symbol_H-M 'P 21/c'
_cod_database_code 2022681
_shelx_space_group_comment
;
The symmetry employed for this shelxl refinement is uniquely defined
by the following loop, which should always be used as a source of
symmetry information in preference to the above space-group names.
They are only intended as comments.
;
_shelx_estimated_absorpt_t_min 0.965
_shelx_estimated_absorpt_t_max 0.988

loop_
_space_group_symop_operation_xyz
'x, y, z'
'-x, y+1/2, -z+1/2'
'-x, -y, -z'
'x, -y-1/2, z-1/2'

loop_
_atom_site_type_symbol
_atom_site_label
_atom_site_fract_x
_atom_site_fract_y
_atom_site_fract_z
_atom_site_U_iso_or_equiv
_atom_site_adp_type
_atom_site_calc_flag
_atom_site_occupancy
_atom_site_disorder_assembly
_atom_site_disorder_group
O O1 0.3392(2) 0.77971(16) 0.18188(6) 0.0506(4) Uani d 1 . .
H H1A 0.396(3) 0.866(2) 0.1754(12) 0.076 Uiso d 1 . .
O O2 0.3189(2) 0.74442(15) 0.08608(5) 0.0408(3) Uani d 1 . .
O O3 0.0650(2) 0.20701(18) 0.01144(6) 0.0522(4) Uani d 1 . .
H H3A 0.043(4) 0.138(3) -0.0144(9) 0.078 Uiso d 1 . .
O O4 -0.0070(2) 0.01071(16) 0.07338(6) 0.0484(4) Uani d 1 . .
O O5 0.2174(2) 0.08550(14) 0.27862(5) 0.0396(3) Uani d 1 . .
O O6 0.4711(2) -0.45727(17) 0.33220(6) 0.0503(4) Uani d 1 . .
O O7 0.5240(2) -0.45550(18) 0.42805(7) 0.0551(4) Uani d 1 . .
H H7A 0.570(4) -0.5481(19) 0.4248(12) 0.083 Uiso d 1 . .
C C1 0.2989(2) 0.6939(2) 0.13584(7) 0.0295(3) Uani d 1 . .
C C2 0.2259(2) 0.52612(18) 0.14653(6) 0.0250(3) Uani d 1 . .
C C3 0.2232(2) 0.46769(18) 0.20315(6) 0.0260(3) Uani d 1 . .
H H3 0.264338 0.535303 0.233857 0.031 Uiso calc 1 . .
C C4 0.1600(2) 0.31030(19) 0.21429(6) 0.0257(3) Uani d 1 . .
C C5 0.1010(2) 0.20930(19) 0.16786(7) 0.0284(3) Uani d 1 . .
H H5 0.058364 0.103441 0.174785 0.034 Uiso calc 1 . .
C C6 0.1056(2) 0.26583(19) 0.11120(6) 0.0269(3) Uani d 1 . .
C C7 0.1665(2) 0.42518(19) 0.10029(7) 0.0273(3) Uani d 1 . .
H H7 0.167423 0.463673 0.062462 0.033 Uiso calc 1 . .
C C8 0.0499(2) 0.1524(2) 0.06253(7) 0.0317(3) Uani d 1 . .
C C9 0.1566(3) 0.2526(2) 0.27577(7) 0.0317(3) Uani d 1 . .
H H9A 0.234607 0.321666 0.301096 0.038 Uiso calc 1 . .
H H9B 0.035264 0.259795 0.288117 0.038 Uiso calc 1 . .
C C10 0.2627(2) 0.0185(2) 0.33211(6) 0.0281(3) Uani d 1 . .
C C11 0.2447(2) 0.0981(2) 0.38461(7) 0.0334(4) Uani d 1 . .
H H11 0.197521 0.204680 0.385384 0.040 Uiso calc 1 . .
C C12 0.2980(3) 0.0167(2) 0.43584(7) 0.0384(4) Uani d 1 . .
H H12 0.286816 0.070232 0.470943 0.046 Uiso calc 1 . .
C C13 0.3671(2) -0.1417(2) 0.43591(7) 0.0358(4) Uani d 1 . .
H H13 0.401656 -0.195021 0.470574 0.043 Uiso calc 1 . .
C C14 0.3843(2) -0.2205(2) 0.38303(7) 0.0282(3) Uani d 1 . .
C C15 0.3324(2) -0.1406(2) 0.33141(7) 0.0284(3) Uani d 1 . .
H H15 0.344426 -0.193821 0.296296 0.034 Uiso calc 1 . .
C C16 0.4633(2) -0.3886(2) 0.38002(7) 0.0318(3) Uani d 1 . .

loop_
_atom_site_aniso_label
_atom_site_aniso_U_11
_atom_site_aniso_U_22
_atom_site_aniso_U_33
_atom_site_aniso_U_12
_atom_site_aniso_U_13
_atom_site_aniso_U_23
O1 0.0890(12) 0.0330(7) 0.0301(7) -0.0272(7) 0.0069(7) -0.0068(5)
O2 0.0622(9) 0.0327(6) 0.0274(6) -0.0094(6) 0.0026(6) 0.0019(5)
O3 0.0877(11) 0.0434(8) 0.0249(6) -0.0253(8) 0.0004(7) -0.0086(5)
O4 0.0796(11) 0.0310(7) 0.0342(7) -0.0183(7) 0.0017(7) -0.0084(5)
O5 0.0700(9) 0.0262(6) 0.0220(5) 0.0089(6) -0.0005(5) 0.0017(4)
O6 0.0671(10) 0.0376(7) 0.0433(8) 0.0176(7) -0.0143(7) -0.0099(6)
O7 0.0785(11) 0.0410(8) 0.0435(8) 0.0169(8) -0.0112(7) 0.0100(6)
C1 0.0367(9) 0.0249(7) 0.0265(7) -0.0021(6) -0.0003(6) -0.0022(6)
C2 0.0295(8) 0.0216(6) 0.0237(7) -0.0004(6) 0.0007(6) -0.0019(5)
C3 0.0320(8) 0.0230(7) 0.0226(7) 0.0009(6) -0.0008(6) -0.0031(5)
C4 0.0305(8) 0.0242(7) 0.0222(7) 0.0007(6) 0.0002(6) -0.0009(5)
C5 0.0357(8) 0.0227(7) 0.0266(7) -0.0024(6) 0.0009(6) -0.0020(5)
C6 0.0314(8) 0.0253(7) 0.0237(7) -0.0025(6) -0.0008(6) -0.0054(5)
C7 0.0332(8) 0.0260(7) 0.0226(7) -0.0007(6) 0.0008(6) -0.0028(5)
C8 0.0407(9) 0.0284(8) 0.0255(7) -0.0055(7) -0.0007(6) -0.0056(6)
C9 0.0464(10) 0.0238(7) 0.0248(7) -0.0006(7) 0.0021(7) 0.0004(6)
C10 0.0357(8) 0.0276(7) 0.0210(7) -0.0010(6) 0.0016(6) 0.0015(5)
C11 0.0429(10) 0.0309(8) 0.0269(8) 0.0048(7) 0.0053(7) -0.0023(6)
C12 0.0526(11) 0.0423(10) 0.0208(7) 0.0056(8) 0.0052(7) -0.0029(7)
C13 0.0437(10) 0.0417(9) 0.0216(7) 0.0029(8) -0.0002(7) 0.0041(6)
C14 0.0296(8) 0.0282(7) 0.0264(7) -0.0011(6) 0.0001(6) 0.0013(6)
C15 0.0354(8) 0.0281(7) 0.0215(7) 0.0011(6) 0.0014(6) -0.0017(5)
C16 0.0348(8) 0.0301(8) 0.0296(8) 0.0010(7) -0.0039(6) 0.0031(6)

loop_
_atom_type_symbol
_atom_type_description
_atom_type_scat_dispersion_real
_atom_type_scat_dispersion_imag
_atom_type_scat_source
C C 0.0033 0.0016 'International Tables Vol C Tables 4.2.6.8 and 6.1.1.4'
H H 0.0000 0.0000 'International Tables Vol C Tables 4.2.6.8 and 6.1.1.4'
O O 0.0106 0.0060 'International Tables Vol C Tables 4.2.6.8 and 6.1.1.4'

loop_
_geom_angle_atom_site_label_1
_geom_angle_atom_site_label_2
_geom_angle_atom_site_label_3
_geom_angle_site_symmetry_1
_geom_angle_site_symmetry_3
_geom_angle
_geom_angle_publ_flag
C1 O1 H1A . . 112.9(19) ?
C8 O3 H3A . . 114.4(19) ?
C10 O5 C9 . . 118.16(12) ?
C16 O7 H7A . . 115(2) ?
O2 C1 O1 . . 123.68(15) ?
O2 C1 C2 . . 121.63(14) ?
O1 C1 C2 . . 114.69(14) ?
C7 C2 C3 . . 119.94(14) ?
C7 C2 C1 . . 120.30(14) ?
C3 C2 C1 . . 119.72(13) ?
C4 C3 C2 . . 120.93(14) ?
C4 C3 H3 . . 119.5 ?
C2 C3 H3 . . 119.5 ?
C3 C4 C5 . . 118.98(14) ?
C3 C4 C9 . . 119.44(14) ?
C5 C4 C9 . . 121.58(14) ?
C4 C5 C6 . . 120.45(14) ?
C4 C5 H5 . . 119.8 ?
C6 C5 H5 . . 119.8 ?
C7 C6 C5 . . 120.32(14) ?
C7 C6 C8 . . 120.48(14) ?
C5 C6 C8 . . 119.17(14) ?
C2 C7 C6 . . 119.36(14) ?
C2 C7 H7 . . 120.3 ?
C6 C7 H7 . . 120.3 ?
O4 C8 O3 . . 123.84(15) ?
O4 C8 C6 . . 119.34(15) ?
O3 C8 C6 . . 116.82(15) ?
O5 C9 C4 . . 108.09(13) ?
O5 C9 H9A . . 110.1 ?
C4 C9 H9A . . 110.1 ?
O5 C9 H9B . . 110.1 ?
C4 C9 H9B . . 110.1 ?
H9A C9 H9B . . 108.4 ?
O5 C10 C11 . . 125.06(15) ?
O5 C10 C15 . . 114.97(13) ?
C11 C10 C15 . . 119.97(14) ?
C10 C11 C12 . . 119.22(16) ?
C10 C11 H11 . . 120.4 ?
C12 C11 H11 . . 120.4 ?
C13 C12 C11 . . 121.55(16) ?
C13 C12 H12 . . 119.2 ?
C11 C12 H12 . . 119.2 ?
C12 C13 C14 . . 118.77(15) ?
C12 C13 H13 . . 120.6 ?
C14 C13 H13 . . 120.6 ?
C15 C14 C13 . . 120.42(15) ?
C15 C14 C16 . . 118.09(14) ?
C13 C14 C16 . . 121.46(14) ?
C14 C15 C10 . . 120.08(14) ?
C14 C15 H15 . . 120.0 ?
C10 C15 H15 . . 120.0 ?
O6 C16 O7 . . 123.06(17) ?
O6 C16 C14 . . 119.67(15) ?
O7 C16 C14 . . 117.26(15) ?

loop_
_geom_bond_atom_site_label_1
_geom_bond_atom_site_label_2
_geom_bond_site_symmetry_2
_geom_bond_distance
_geom_bond_publ_flag
O1 C1 . 1.2882(19) ?
O1 H1A . 0.831(10) ?
O2 C1 . 1.242(2) ?
O3 C8 . 1.276(2) ?
O3 H3A . 0.827(10) ?
O4 C8 . 1.252(2) ?
O5 C10 . 1.3704(18) ?
O5 C9 . 1.423(2) ?
O6 C16 . 1.244(2) ?
O7 C16 . 1.288(2) ?
O7 H7A . 0.827(10) ?
C1 C2 . 1.487(2) ?
C2 C7 . 1.391(2) ?
C2 C3 . 1.395(2) ?
C3 C4 . 1.386(2) ?
C3 H3 . 0.9300 ?
C4 C5 . 1.394(2) ?
C4 C9 . 1.500(2) ?
C5 C6 . 1.392(2) ?
C5 H5 . 0.9300 ?
C6 C7 . 1.394(2) ?
C6 C8 . 1.487(2) ?
C7 H7 . 0.9300 ?
C9 H9A . 0.9700 ?
C9 H9B . 0.9700 ?
C10 C11 . 1.391(2) ?
C10 C15 . 1.386(2) ?
C11 C12 . 1.388(2) ?
C11 H11 . 0.9300 ?
C12 C13 . 1.379(3) ?
C12 H12 . 0.9300 ?
C13 C14 . 1.394(2) ?
C13 H13 . 0.9300 ?
C14 C15 . 1.388(2) ?
C14 C16 . 1.483(2) ?
C15 H15 . 0.9300 ?

loop_
_geom_hbond_atom_site_label_D
_geom_hbond_atom_site_label_H
_geom_hbond_atom_site_label_A
_geom_hbond_site_symmetry_A
_geom_hbond_distance_DH
_geom_hbond_distance_HA
_geom_hbond_distance_DA
_geom_hbond_angle_DHA
_geom_hbond_publ_flag
C9 H9A O6 1_565 0.97 2.57 3.496(2) 159.1 yes
O7 H7A O2 2_635 0.827(10) 1.895(10) 2.7211(19) 177(3) yes
O3 H3A O4 3 0.827(10) 1.822(10) 2.6474(17) 177(3) yes
O1 H1A O6 2_665 0.831(10) 1.756(10) 2.5848(19) 175(3) yes

loop_
_geom_torsion_atom_site_label_1
_geom_torsion_atom_site_label_2
_geom_torsion_atom_site_label_3
_geom_torsion_atom_site_label_4
_geom_torsion_site_symmetry_1
_geom_torsion_site_symmetry_2
_geom_torsion_site_symmetry_3
_geom_torsion_site_symmetry_4
_geom_torsion
_geom_torsion_publ_flag
O2 C1 C2 C7 . . . . -4.4(3) ?
O1 C1 C2 C7 . . . . 175.92(16) ?
O2 C1 C2 C3 . . . . 173.33(16) ?
O1 C1 C2 C3 . . . . -6.4(2) ?
C7 C2 C3 C4 . . . . -0.7(2) ?
C1 C2 C3 C4 . . . . -178.43(15) ?
C2 C3 C4 C5 . . . . 0.9(2) ?
C2 C3 C4 C9 . . . . -179.14(15) ?
C3 C4 C5 C6 . . . . 0.0(2) ?
C9 C4 C5 C6 . . . . -179.99(15) ?
C4 C5 C6 C7 . . . . -1.0(2) ?
C4 C5 C6 C8 . . . . 177.14(15) ?
C3 C2 C7 C6 . . . . -0.3(2) ?
C1 C2 C7 C6 . . . . 177.37(15) ?
C5 C6 C7 C2 . . . . 1.2(2) ?
C8 C6 C7 C2 . . . . -176.95(15) ?
C7 C6 C8 O4 . . . . -178.94(17) ?
C5 C6 C8 O4 . . . . 2.9(3) ?
C7 C6 C8 O3 . . . . 1.6(3) ?
C5 C6 C8 O3 . . . . -176.57(17) ?
C10 O5 C9 C4 . . . . 166.10(14) ?
C3 C4 C9 O5 . . . . -137.88(15) ?
C5 C4 C9 O5 . . . . 42.1(2) ?
C9 O5 C10 C11 . . . . 3.8(3) ?
C9 O5 C10 C15 . . . . -175.74(15) ?
O5 C10 C11 C12 . . . . -179.18(17) ?
C15 C10 C11 C12 . . . . 0.3(3) ?
C10 C11 C12 C13 . . . . -0.5(3) ?
C11 C12 C13 C14 . . . . 0.4(3) ?
C12 C13 C14 C15 . . . . -0.1(3) ?
C12 C13 C14 C16 . . . . 177.92(17) ?
C13 C14 C15 C10 . . . . -0.1(3) ?
C16 C14 C15 C10 . . . . -178.17(15) ?
O5 C10 C15 C14 . . . . 179.50(15) ?
C11 C10 C15 C14 . . . . 0.0(3) ?
C15 C14 C16 O6 . . . . -4.3(2) ?
C13 C14 C16 O6 . . . . 177.63(17) ?
C15 C14 C16 O7 . . . . 174.56(17) ?
C13 C14 C16 O7 . . . . -3.5(3) ?

_cod_database_fobs_code 2022681
